data_8104897
loop_
_publ_author_name
'Averdunk, Arthur'
'Hosten, Eric C.'
'Betz, Richard'

_publ_section_title
;
 Crystal structure of phenarsazine chloride acetic acid solvate,
 C14H13AsClNO2
;
_journal_issue 1
_journal_name_full 'Zeitschrift f\"ur Kristallographie - New Crystal Structures'
_journal_page_first 113
_journal_page_last 115
_journal_paper_doi 10.1515/ncrs-2020-0434
_journal_volume 236
_journal_year 2021
_chemical_formula_moiety 'C12 H9 As Cl N, C2 H4 O2'
_chemical_formula_sum 'C14 H13 As Cl N O2'
_chemical_formula_weight 337.62
_chemical_name_systematic 'Phenarsazine chloride acetic acid solvate'
_space_group_IT_number 2
_space_group_name_Hall '-P 1'
_space_group_name_H-M_alt 'P -1'
_symmetry_cell_setting triclinic
_symmetry_Int_Tables_number 2
_symmetry_space_group_name_Hall '-P 1'
_symmetry_space_group_name_H-M 'P -1'
_atom_sites_solution_hydrogens mixed
_atom_sites_solution_primary SHELXS
_atom_sites_solution_secondary difmap
_cell_angle_alpha 87.438(4)
_cell_angle_beta 73.450(4)
_cell_angle_gamma 72.167(4)
_cell_formula_units_Z 2
_cell_length_a 7.7180(7)
_cell_length_b 8.2190(7)
_cell_length_c 11.9620(10)
_cell_measurement_reflns_used 8025
_cell_measurement_temperature 200(2)
_cell_measurement_theta_max 28.35
_cell_measurement_theta_min 2.89
_cell_volume 691.66(11)
_computing_cell_refinement 'SAINT [1]'
_computing_data_collection 'APEX2 [1]'
_computing_data_reduction 'SAINT [1]'
_computing_molecular_graphics 'ORTEP3 [3], Mercury [4]'
_computing_publication_material 'SHELXL-97 [2], PLATON [5]'
_computing_structure_refinement 'SHELXL-97 [2]'
_computing_structure_solution 'SHELXS-97 [2]'
_diffrn_ambient_temperature 200(2)
_diffrn_measured_fraction_theta_full 0.994
_diffrn_measured_fraction_theta_max 0.994
_diffrn_measurement_device_type 'Bruker APEX-II CCD'
_diffrn_measurement_method '\f and \w scans'
_diffrn_radiation_monochromator graphite
_diffrn_radiation_type MoK\a
_diffrn_radiation_wavelength 0.71069
_diffrn_reflns_av_R_equivalents 0.0197
_diffrn_reflns_av_sigmaI/netI 0.0180
_diffrn_reflns_limit_h_max 10
_diffrn_reflns_limit_h_min -10
_diffrn_reflns_limit_k_max 10
_diffrn_reflns_limit_k_min -10
_diffrn_reflns_limit_l_max 15
_diffrn_reflns_limit_l_min -15
_diffrn_reflns_number 12346
_diffrn_reflns_theta_full 28.36
_diffrn_reflns_theta_max 28.36
_diffrn_reflns_theta_min 1.78
_exptl_absorpt_coefficient_mu 2.646
_exptl_absorpt_correction_T_max 1.0000
_exptl_absorpt_correction_T_min 0.8228
_exptl_absorpt_correction_type numerical
_exptl_absorpt_process_details
;                                                              
SADABS [6]                                         
;
_exptl_crystal_colour green
_exptl_crystal_density_diffrn 1.621
_exptl_crystal_density_method 'not measured'
_exptl_crystal_description needles
_exptl_crystal_F_000 340
_exptl_crystal_size_max 0.574
_exptl_crystal_size_mid 0.106
_exptl_crystal_size_min 0.067
_refine_diff_density_max 0.600
_refine_diff_density_min -0.248
_refine_diff_density_rms 0.050
_refine_ls_extinction_coef .
_refine_ls_extinction_method none
_refine_ls_goodness_of_fit_ref 1.040
_refine_ls_hydrogen_treatment mixed
_refine_ls_matrix_type full
_refine_ls_number_parameters 178
_refine_ls_number_reflns 3435
_refine_ls_number_restraints 0
_refine_ls_restrained_S_all 1.040
_refine_ls_R_factor_all 0.0239
_refine_ls_R_factor_gt 0.0203
_refine_ls_shift/su_max 0.001
_refine_ls_shift/su_mean 0.000
_refine_ls_structure_factor_coef Fsqd
_refine_ls_weighting_details 'w=1/[\s^2^(Fo^2^)+(0.015P)^2^+3.2P] where P=(Fo^2^+2Fc^2^)/3'
_refine_ls_weighting_scheme calc
_refine_ls_wR_factor_gt 0.0524
_refine_ls_wR_factor_ref 0.0541
_reflns_number_gt 3118
_reflns_number_total 3435
_reflns_threshold_expression >2sigma(I)
_cod_data_source_file suppl_j_ncrs-2020-0434_suppl.cif
_cod_data_source_block g
_cod_depositor_comments
;
The following automatic conversions were performed:

data item '_symmetry_cell_setting' value 'Triclinic' was changed to
'triclinic' in accordance with the built-in table derived from the
CIF Core dictionary named 'cif_core.dic' version 2.4.5 last updated
on 2014-11-21.

Automatic conversion script
Id: cif_fix_values 8738 2021-04-28 16:35:53Z antanas 
;
_cod_original_cell_volume 691.66(10)
_cod_original_sg_symbol_H-M 'P-1   '
_cod_database_code 8104897
_shelx_space_group_comment
;
The symmetry employed for this shelxl refinement is uniquely defined
by the following loop, which should always be used as a source of
symmetry information in preference to the above space-group names.
They are only intended as comments.
;

loop_
_symmetry_equiv_pos_as_xyz
'x, y, z'
'-x, -y, -z'

loop_
_atom_site_label
_atom_site_type_symbol
_atom_site_fract_x
_atom_site_fract_y
_atom_site_fract_z
_atom_site_U_iso_or_equiv
_atom_site_adp_type
_atom_site_occupancy
_atom_site_symmetry_multiplicity
_atom_site_calc_flag
_atom_site_refinement_flags
_atom_site_disorder_assembly
_atom_site_disorder_group
As1 As 0.00496(2) 0.312269(18) 0.293392(12) 0.02873(6) Uani 1 1 d . . .
Cl1 Cl -0.17051(5) 0.14354(5) 0.26643(3) 0.03300(9) Uani 1 1 d . . .
N1 N 0.14376(19) 0.11283(16) 0.50831(11) 0.0293(3) Uani 1 1 d . . .
H71 H 0.169(3) 0.056(2) 0.5632(17) 0.040(5) Uiso 1 1 d . . .
C11 C 0.2286(2) 0.13103(18) 0.29625(12) 0.0267(3) Uani 1 1 d . . .
C12 C 0.2633(2) 0.05636(17) 0.39836(12) 0.0259(3) Uani 1 1 d . . .
C13 C 0.4281(2) -0.08185(19) 0.38971(14) 0.0312(3) Uani 1 1 d . . .
H13 H 0.4516 -0.1350 0.4584 0.037 Uiso 1 1 calc R . .
C14 C 0.5557(2) -0.1408(2) 0.28286(15) 0.0363(3) Uani 1 1 d . . .
H14 H 0.6669 -0.2342 0.2783 0.044 Uiso 1 1 calc R . .
C15 C 0.5238(2) -0.0654(2) 0.18137(15) 0.0395(4) Uani 1 1 d . . .
H15 H 0.6130 -0.1061 0.1077 0.047 Uiso 1 1 calc R . .
C16 C 0.3622(2) 0.0682(2) 0.18865(13) 0.0349(3) Uani 1 1 d . . .
H16 H 0.3403 0.1195 0.1192 0.042 Uiso 1 1 calc R . .
C21 C -0.0989(2) 0.35162(17) 0.45842(12) 0.0264(3) Uani 1 1 d . . .
C22 C -0.0190(2) 0.25111(17) 0.53955(12) 0.0262(3) Uani 1 1 d . . .
C23 C -0.1072(2) 0.2915(2) 0.65904(13) 0.0324(3) Uani 1 1 d . . .
H23 H -0.0545 0.2241 0.7149 0.039 Uiso 1 1 calc R . .
C24 C -0.2697(2) 0.4280(2) 0.69596(14) 0.0360(3) Uani 1 1 d . . .
H24 H -0.3283 0.4534 0.7772 0.043 Uiso 1 1 calc R . .
C25 C -0.3492(2) 0.5292(2) 0.61610(16) 0.0374(4) Uani 1 1 d . . .
H25 H -0.4608 0.6238 0.6421 0.045 Uiso 1 1 calc R . .
C26 C -0.2637(2) 0.49007(19) 0.49924(15) 0.0333(3) Uani 1 1 d . . .
H26 H -0.3177 0.5588 0.4444 0.040 Uiso 1 1 calc R . .
O901 O 0.2404(2) 0.5009(2) -0.02779(18) 0.0679(4) Uani 1 1 d . . .
H901 H 0.1690 0.4427 -0.0303 0.102 Uiso 1 1 calc R . .
O902 O -0.0334(2) 0.70098(19) 0.03518(16) 0.0653(4) Uani 1 1 d . . .
C90 C 0.1390(3) 0.6554(3) 0.00838(15) 0.0456(4) Uani 1 1 d . . .
C91 C 0.2483(4) 0.7744(3) 0.01386(18) 0.0602(6) Uani 1 1 d . . .
H91A H 0.2979 0.8108 -0.0648 0.090 Uiso 1 1 calc R . .
H91B H 0.3543 0.7159 0.0454 0.090 Uiso 1 1 calc R . .
H91C H 0.1649 0.8748 0.0646 0.090 Uiso 1 1 calc R . .

loop_
_atom_site_aniso_label
_atom_site_aniso_U_11
_atom_site_aniso_U_22
_atom_site_aniso_U_33
_atom_site_aniso_U_23
_atom_site_aniso_U_13
_atom_site_aniso_U_12
As1 0.03514(9) 0.02605(8) 0.02839(8) 0.00581(5) -0.01368(6) -0.01055(6)
Cl1 0.0366(2) 0.03430(18) 0.03411(18) 0.00210(14) -0.01812(15) -0.01200(15)
N1 0.0314(7) 0.0285(6) 0.0239(6) 0.0035(5) -0.0089(5) -0.0027(5)
C11 0.0280(7) 0.0270(7) 0.0280(7) 0.0007(5) -0.0094(6) -0.0113(6)
C12 0.0262(7) 0.0247(6) 0.0290(7) -0.0009(5) -0.0080(5) -0.0105(5)
C13 0.0305(8) 0.0286(7) 0.0356(8) 0.0012(6) -0.0121(6) -0.0080(6)
C14 0.0276(8) 0.0319(8) 0.0456(9) -0.0065(7) -0.0067(7) -0.0060(6)
C15 0.0356(9) 0.0447(9) 0.0333(8) -0.0086(7) 0.0000(7) -0.0129(7)
C16 0.0377(9) 0.0417(8) 0.0269(7) 0.0004(6) -0.0070(6) -0.0161(7)
C21 0.0277(7) 0.0237(6) 0.0307(7) -0.0002(5) -0.0112(6) -0.0091(5)
C22 0.0271(7) 0.0236(6) 0.0292(7) -0.0003(5) -0.0087(6) -0.0089(5)
C23 0.0352(8) 0.0331(7) 0.0293(7) 0.0008(6) -0.0084(6) -0.0116(6)
C24 0.0333(8) 0.0372(8) 0.0348(8) -0.0077(6) -0.0026(6) -0.0123(7)
C25 0.0281(8) 0.0305(7) 0.0503(9) -0.0094(7) -0.0086(7) -0.0050(6)
C26 0.0312(8) 0.0266(7) 0.0450(9) 0.0000(6) -0.0168(7) -0.0073(6)
O901 0.0394(8) 0.0570(9) 0.1056(13) -0.0065(9) -0.0173(8) -0.0142(7)
O902 0.0448(8) 0.0510(8) 0.0891(12) -0.0198(8) 0.0039(8) -0.0172(7)
C90 0.0519(12) 0.0552(11) 0.0355(9) 0.0021(8) -0.0104(8) -0.0267(9)
C91 0.0810(16) 0.0796(15) 0.0440(10) 0.0113(10) -0.0247(10) -0.0534(13)

loop_
_atom_type_symbol
_atom_type_description
_atom_type_scat_dispersion_real
_atom_type_scat_dispersion_imag
_atom_type_scat_source
C C 0.0033 0.0016 'International Tables Vol C Tables 4.2.6.8 and 6.1.1.4'
H H 0.0000 0.0000 'International Tables Vol C Tables 4.2.6.8 and 6.1.1.4'
As As 0.0499 2.0058 'International Tables Vol C Tables 4.2.6.8 and 6.1.1.4'
Cl Cl 0.1484 0.1585 'International Tables Vol C Tables 4.2.6.8 and 6.1.1.4'
N N 0.0061 0.0033 'International Tables Vol C Tables 4.2.6.8 and 6.1.1.4'
O O 0.0106 0.0060 'International Tables Vol C Tables 4.2.6.8 and 6.1.1.4'

loop_
_geom_angle_atom_site_label_1
_geom_angle_atom_site_label_2
_geom_angle_atom_site_label_3
_geom_angle
_geom_angle_site_symmetry_1
_geom_angle_site_symmetry_3
C21 As1 C11 96.76(6) . .
C21 As1 Cl1 97.96(4) . .
C11 As1 Cl1 97.18(4) . .
C12 N1 C22 128.51(13) . .
C12 N1 H71 116.8(13) . .
C22 N1 H71 114.7(13) . .
C12 C11 C16 118.88(14) . .
C12 C11 As1 123.91(11) . .
C16 C11 As1 117.19(11) . .
N1 C12 C11 123.16(13) . .
N1 C12 C13 117.75(13) . .
C11 C12 C13 119.08(13) . .
C14 C13 C12 120.54(14) . .
C14 C13 H13 119.7 . .
C12 C13 H13 119.7 . .
C13 C14 C15 120.68(15) . .
C13 C14 H14 119.7 . .
C15 C14 H14 119.7 . .
C16 C15 C14 119.28(15) . .
C16 C15 H15 120.4 . .
C14 C15 H15 120.4 . .
C15 C16 C11 121.52(15) . .
C15 C16 H16 119.2 . .
C11 C16 H16 119.2 . .
C26 C21 C22 118.91(13) . .
C26 C21 As1 117.34(11) . .
C22 C21 As1 123.75(11) . .
N1 C22 C21 123.41(13) . .
N1 C22 C23 117.57(13) . .
C21 C22 C23 119.02(13) . .
C24 C23 C22 120.45(15) . .
C24 C23 H23 119.8 . .
C22 C23 H23 119.8 . .
C23 C24 C25 120.94(15) . .
C23 C24 H24 119.5 . .
C25 C24 H24 119.5 . .
C26 C25 C24 118.83(15) . .
C26 C25 H25 120.6 . .
C24 C25 H25 120.6 . .
C25 C26 C21 121.85(15) . .
C25 C26 H26 119.1 . .
C21 C26 H26 119.1 . .
C90 O901 H901 109.5 . .
O902 C90 O901 122.41(18) . .
O902 C90 C91 122.4(2) . .
O901 C90 C91 115.14(19) . .
C90 C91 H91A 109.5 . .
C90 C91 H91B 109.5 . .
H91A C91 H91B 109.5 . .
C90 C91 H91C 109.5 . .
H91A C91 H91C 109.5 . .
H91B C91 H91C 109.5 . .

loop_
_geom_bond_atom_site_label_1
_geom_bond_atom_site_label_2
_geom_bond_distance
_geom_bond_site_symmetry_2
As1 C21 1.9081(14) .
As1 C11 1.9112(15) .
As1 Cl1 2.3022(4) .
N1 C12 1.3775(19) .
N1 C22 1.3805(18) .
N1 H71 0.82(2) .
C11 C12 1.400(2) .
C11 C16 1.401(2) .
C12 C13 1.403(2) .
C13 C14 1.373(2) .
C13 H13 0.9500 .
C14 C15 1.389(2) .
C14 H14 0.9500 .
C15 C16 1.370(2) .
C15 H15 0.9500 .
C16 H16 0.9500 .
C21 C26 1.400(2) .
C21 C22 1.4005(19) .
C22 C23 1.402(2) .
C23 C24 1.376(2) .
C23 H23 0.9500 .
C24 C25 1.389(2) .
C24 H24 0.9500 .
C25 C26 1.370(2) .
C25 H25 0.9500 .
C26 H26 0.9500 .
O901 C90 1.288(2) .
O901 H901 0.8400 .
O902 C90 1.215(2) .
C90 C91 1.489(3) .
C91 H91A 0.9800 .
C91 H91B 0.9800 .
C91 H91C 0.9800 .

loop_
_geom_hbond_atom_site_label_D
_geom_hbond_atom_site_label_H
_geom_hbond_atom_site_label_A
_geom_hbond_distance_DH
_geom_hbond_distance_HA
_geom_hbond_distance_DA
_geom_hbond_angle_DHA
_geom_hbond_site_symmetry_A
N1 H71 Cl1 0.82(2) 2.56(2) 3.3594(13) 164.8(18) 2_556
O901 H901 O902 0.84 1.81 2.652(2) 174.5 2_565
C15 H15 O902 0.95 2.62 3.362(2) 135.8 1_645
C25 H25 Cl1 0.95 2.83 3.7704(17) 168.8 2_466
C91 H91A Cl1 0.98 2.82 3.571(2) 133.7 2_565

loop_
_geom_torsion_atom_site_label_1
_geom_torsion_atom_site_label_2
_geom_torsion_atom_site_label_3
_geom_torsion_atom_site_label_4
_geom_torsion
_geom_torsion_site_symmetry_1
_geom_torsion_site_symmetry_2
_geom_torsion_site_symmetry_3
_geom_torsion_site_symmetry_4
C21 As1 C11 C12 6.72(13) . . . .
Cl1 As1 C11 C12 -92.23(12) . . . .
C21 As1 C11 C16 -174.74(12) . . . .
Cl1 As1 C11 C16 86.31(11) . . . .
C22 N1 C12 C11 -3.6(2) . . . .
C22 N1 C12 C13 175.84(14) . . . .
C16 C11 C12 N1 177.75(14) . . . .
As1 C11 C12 N1 -3.7(2) . . . .
C16 C11 C12 C13 -1.7(2) . . . .
As1 C11 C12 C13 176.84(11) . . . .
N1 C12 C13 C14 -178.09(14) . . . .
C11 C12 C13 C14 1.4(2) . . . .
C12 C13 C14 C15 -0.3(2) . . . .
C13 C14 C15 C16 -0.5(3) . . . .
C14 C15 C16 C11 0.2(3) . . . .
C12 C11 C16 C15 0.9(2) . . . .
As1 C11 C16 C15 -177.70(13) . . . .
C11 As1 C21 C26 174.61(11) . . . .
Cl1 As1 C21 C26 -87.13(11) . . . .
C11 As1 C21 C22 -4.97(13) . . . .
Cl1 As1 C21 C22 93.29(12) . . . .
C12 N1 C22 C21 5.6(2) . . . .
C12 N1 C22 C23 -174.36(14) . . . .
C26 C21 C22 N1 -179.50(14) . . . .
As1 C21 C22 N1 0.1(2) . . . .
C26 C21 C22 C23 0.4(2) . . . .
As1 C21 C22 C23 -179.98(11) . . . .
N1 C22 C23 C24 179.85(14) . . . .
C21 C22 C23 C24 -0.1(2) . . . .
C22 C23 C24 C25 -0.4(2) . . . .
C23 C24 C25 C26 0.5(2) . . . .
C24 C25 C26 C21 -0.1(2) . . . .
C22 C21 C26 C25 -0.4(2) . . . .
As1 C21 C26 C25 -179.95(12) . . . .
